data_1572473
loop_
_publ_author_name
'Liu, Yulian'
'Wei, Yi'
'Luo, Zhishan'
'Xu, Bin'
'He, Meiying'
'Hong, Peibin'
'Li, Chen'
'Quan, Zewei'

_publ_section_title
;
 Boosting circularly polarized luminescence by optimizing off-centering
 octahedral distortion in zero-dimensional hybrid indium-antimony halides.
;
_journal_issue 37
_journal_name_full 'Chemical science'
_journal_page_first 15480
_journal_page_last 15488
_journal_paper_doi 10.1039/d4sc04399e
_journal_volume 15
_journal_year 2024
_chemical_absolute_configuration ad
_chemical_formula_moiety 'Cl6 In0.95 Sb0.05, 2(C8 H12 N), C2 H7 N'
_chemical_formula_sum 'C18 H31 Cl6 In0.95 N3 Sb0.05'
_chemical_formula_weight 617.32
_chemical_name_systematic R-1
_space_group_crystal_system monoclinic
_space_group_IT_number 5
_space_group_name_Hall 'C 2y'
_space_group_name_H-M_alt 'C 1 2 1'
_atom_sites_solution_hydrogens mixed
_atom_sites_solution_primary dual
_audit_creation_date 2024-03-29
_audit_creation_method
;
Olex2 1.2
(compiled 2018.05.29 svn.r3508 for OlexSys, GUI svn.r5506)
;
_audit_update_record
;
2024-03-29 deposited with the CCDC.	2024-08-26 downloaded from the CCDC.
;
_cell_angle_alpha 90
_cell_angle_beta 93.496(5)
_cell_angle_gamma 90
_cell_formula_units_Z 2
_cell_length_a 17.626(2)
_cell_length_b 7.5830(9)
_cell_length_c 9.5983(11)
_cell_measurement_reflns_used 7260
_cell_measurement_temperature 100
_cell_measurement_theta_max 27.43
_cell_measurement_theta_min 3.58
_cell_volume 1280.5(3)
_computing_cell_refinement 'SAINT V8.40B (?, 2016)'
_computing_data_reduction 'SAINT V8.40B (?, 2016)'
_computing_molecular_graphics 'Olex2 (Dolomanov et al., 2009)'
_computing_publication_material 'Olex2 (Dolomanov et al., 2009)'
_computing_structure_refinement 'ShelXL (Sheldrick, 2015)'
_computing_structure_solution 'ShelXT (Sheldrick, 2015)'
_diffrn_ambient_temperature 100
_diffrn_measured_fraction_theta_full 0.987
_diffrn_measured_fraction_theta_max 0.990
_diffrn_measurement_device_type 'Bruker APEX-II CCD'
_diffrn_measurement_method '\f and \w scans'
_diffrn_radiation_type MoK\a
_diffrn_radiation_wavelength 0.71073
_diffrn_reflns_av_R_equivalents 0.0423
_diffrn_reflns_av_unetI/netI 0.0376
_diffrn_reflns_Laue_measured_fraction_full 0.987
_diffrn_reflns_Laue_measured_fraction_max 0.990
_diffrn_reflns_limit_h_max 22
_diffrn_reflns_limit_h_min -22
_diffrn_reflns_limit_k_max 9
_diffrn_reflns_limit_k_min -9
_diffrn_reflns_limit_l_max 12
_diffrn_reflns_limit_l_min -12
_diffrn_reflns_number 11261
_diffrn_reflns_point_group_measured_fraction_full 0.989
_diffrn_reflns_point_group_measured_fraction_max 0.988
_diffrn_reflns_theta_full 25.242
_diffrn_reflns_theta_max 27.484
_diffrn_reflns_theta_min 3.575
_diffrn_standards_number 0
_exptl_absorpt_coefficient_mu 1.567
_exptl_absorpt_correction_T_max 0.0949
_exptl_absorpt_correction_T_min 0.0676
_exptl_absorpt_correction_type multi-scan
_exptl_absorpt_process_details
'SADABS-2016/2 (Bruker,2016/2) was used for absorption correction. wR2(int) was 0.0728 before and 0.0650 after correction. The Ratio of minimum to maximum transmission is 0.7123. The \l/2 correction factor is Not present.'
_exptl_crystal_colour 'clear light colourless'
_exptl_crystal_colour_lustre clear
_exptl_crystal_colour_modifier light
_exptl_crystal_colour_primary colourless
_exptl_crystal_density_diffrn 1.601
_exptl_crystal_description block
_exptl_crystal_F_000 622
_exptl_crystal_size_max 0.1
_exptl_crystal_size_mid 0.1
_exptl_crystal_size_min 0.1
_refine_diff_density_max 0.516
_refine_diff_density_min -0.555
_refine_diff_density_rms 0.056
_refine_ls_abs_structure_details
;
 Flack x determined using 1166 quotients [(I+)-(I-)]/[(I+)+(I-)]
 (Parsons, Flack and Wagner, Acta Cryst. B69 (2013) 249-259).
;
_refine_ls_abs_structure_Flack 0.01(2)
_refine_ls_extinction_method none
_refine_ls_goodness_of_fit_ref 1.052
_refine_ls_hydrogen_treatment constr
_refine_ls_matrix_type full
_refine_ls_number_parameters 131
_refine_ls_number_reflns 2907
_refine_ls_number_restraints 1
_refine_ls_restrained_S_all 1.052
_refine_ls_R_factor_all 0.0326
_refine_ls_R_factor_gt 0.0295
_refine_ls_shift/su_max 0.000
_refine_ls_shift/su_mean 0.000
_refine_ls_structure_factor_coef Fsqd
_refine_ls_weighting_details 'w=1/[\s^2^(Fo^2^)+(0.0134P)^2^+1.3411P] where P=(Fo^2^+2Fc^2^)/3'
_refine_ls_weighting_scheme calc
_refine_ls_wR_factor_gt 0.0592
_refine_ls_wR_factor_ref 0.0611
_reflns_Friedel_coverage 0.855
_reflns_Friedel_fraction_full 0.991
_reflns_Friedel_fraction_max 0.987
_reflns_number_gt 2768
_reflns_number_total 2907
_reflns_threshold_expression 'I > 2\s(I)'
_cod_data_source_file d4sc04399e2.cif
_cod_data_source_block added_by_encifer
_cod_depositor_comments 'Adding full bibliography for 1572473--1572477.cif.'
_cod_database_code 1572473
_shelx_shelxl_version_number 2016/6
_shelx_space_group_comment
;
The symmetry employed for this shelxl refinement is uniquely defined
by the following loop, which should always be used as a source of
symmetry information in preference to the above space-group names.
They are only intended as comments.
;
_shelx_estimated_absorpt_t_max 0.859
_shelx_estimated_absorpt_t_min 0.859
_olex2_refinement_description
;
1. Fixed Uiso
 At 1.2 times of:
  All C(H) groups, All N(H) groups, All N(H,H,H) groups
 At 1.5 times of:
  All C(H,H,H) groups
2. Shared sites
{In, Sb01}
3. Uiso/Uaniso restraints and constraints
Uanis(Sb01) = Uanis(In)
Uanis(In) = Uanis(Sb01)
4. Others
 Fixed Sof: Sb01(0.025) H2A(0.5) In(0.475)
5.a Riding coordinates:
 N2(H2A)
5.b Ternary CH refined with riding coordinates:
 C7(H7)
5.c Aromatic/amide H refined with riding coordinates:
 C4(H4), C2(H2), C3(H3), C5(H5), C1(H1)
5.d Idealised Me refined as rotating group:
 N1(H1A,H1B,H1C), C9(H9A,H9B,H9C), C8(H8A,H8B,H8C)
;
_olex2_submission_original_sample_id 1678
_olex2_submission_special_instructions 'No special instructions were received'

loop_
_space_group_symop_operation_xyz
'x, y, z'
'-x, y, -z'
'x+1/2, y+1/2, z'
'-x+1/2, y+1/2, -z'

loop_
_atom_site_label
_atom_site_type_symbol
_atom_site_fract_x
_atom_site_fract_y
_atom_site_fract_z
_atom_site_U_iso_or_equiv
_atom_site_adp_type
_atom_site_occupancy
_atom_site_site_symmetry_order
_atom_site_calc_flag
_atom_site_refinement_flags_posn
_atom_site_refinement_flags_adp
_atom_site_refinement_flags_occupancy
_atom_site_disorder_assembly
_atom_site_disorder_group
Sb01 Sb 0.500000 0.66224(10) 0.500000 0.03801(12) Uani 0.05 2 d S T P A 4
Cl1 Cl 0.45032(15) 0.89411(18) 0.6615(3) 0.0532(6) Uani 1 1 d . . . . .
Cl2 Cl 0.37863(7) 0.6697(7) 0.35795(12) 0.0804(5) Uani 1 1 d . . . . .
Cl3 Cl 0.54568(17) 0.41718(16) 0.3408(3) 0.0614(7) Uani 1 1 d . . . . .
C4 C 0.7357(4) 0.2836(9) 1.0403(6) 0.0687(17) Uani 1 1 d . . . . .
H4 H 0.778131 0.334272 1.091306 0.082 Uiso 1 1 calc R . . . .
C2 C 0.6173(3) 0.1353(12) 1.0366(5) 0.0572(18) Uani 1 1 d . . . . .
H2 H 0.577603 0.082480 1.084682 0.069 Uiso 1 1 calc R . . . .
C6 C 0.6719(3) 0.2079(5) 0.8201(4) 0.0398(12) Uani 1 1 d . . . . .
N1 N 0.5996(2) 0.1543(16) 0.5973(3) 0.0629(11) Uani 1 1 d . . . . .
H1A H 0.598611 0.176165 0.503946 0.075 Uiso 1 1 calc GR . . . .
H1B H 0.561595 0.215634 0.635426 0.075 Uiso 1 1 calc GR . . . .
H1C H 0.592899 0.036907 0.611731 0.075 Uiso 1 1 calc GR . . . .
C3 C 0.6139(3) 0.1352(11) 0.8910(5) 0.0487(17) Uani 1 1 d . . . . .
H3 H 0.571272 0.084582 0.840476 0.058 Uiso 1 1 calc R . . . .
C7 C 0.6734(3) 0.2099(6) 0.6631(5) 0.0472(13) Uani 1 1 d . . . . .
H7 H 0.682826 0.334081 0.633662 0.057 Uiso 1 1 calc R . . . .
C5 C 0.7327(3) 0.2829(8) 0.8970(6) 0.0566(13) Uani 1 1 d . . . . .
H5 H 0.772999 0.334691 0.849771 0.068 Uiso 1 1 calc R . . . .
C9 C 0.5692(4) 0.6270(12) 0.9987(6) 0.076(2) Uani 1 1 d . . . . .
H9A H 0.566465 0.708493 0.919303 0.115 Uiso 1 1 calc GR . . . .
H9B H 0.611797 0.545568 0.990161 0.115 Uiso 1 1 calc GR . . . .
H9C H 0.576695 0.694045 1.085728 0.115 Uiso 1 1 calc GR . . . .
C1 C 0.6774(4) 0.2111(7) 1.1101(6) 0.064(2) Uani 1 1 d . . . . .
H1 H 0.678958 0.213750 1.209154 0.077 Uiso 1 1 calc R . . . .
N2 N 0.500000 0.5293(13) 1.000000 0.100(3) Uani 1 2 d S T P . .
H2A H 0.502520 0.447213 1.064950 0.120 Uiso 0.5 1 d R . . . .
C8 C 0.7338(4) 0.0964(12) 0.6067(6) 0.100(4) Uani 1 1 d . . . . .
H8A H 0.783668 0.132586 0.647837 0.151 Uiso 1 1 calc GR . . . .
H8B H 0.732881 0.109343 0.505050 0.151 Uiso 1 1 calc GR . . . .
H8C H 0.724521 -0.027160 0.630346 0.151 Uiso 1 1 calc GR . . . .
In In 0.500000 0.66224(10) 0.500000 0.03801(12) Uani 0.95 2 d S T P A 3

loop_
_atom_site_aniso_label
_atom_site_aniso_U_11
_atom_site_aniso_U_22
_atom_site_aniso_U_33
_atom_site_aniso_U_23
_atom_site_aniso_U_13
_atom_site_aniso_U_12
Sb01 0.0519(2) 0.03126(19) 0.03156(18) 0.000 0.00774(14) 0.000
Cl1 0.0825(16) 0.0403(9) 0.0387(12) -0.0035(7) 0.0197(11) 0.0090(9)
Cl2 0.0562(7) 0.1360(14) 0.0483(6) -0.004(2) -0.0025(5) -0.014(2)
Cl3 0.0943(18) 0.0389(11) 0.0549(15) -0.0015(8) 0.0359(13) 0.0047(10)
C4 0.065(4) 0.074(4) 0.065(4) -0.022(3) -0.015(3) 0.000(3)
C2 0.062(3) 0.063(5) 0.047(2) 0.008(3) 0.013(2) 0.006(3)
C6 0.042(2) 0.037(3) 0.040(2) 0.0012(16) 0.0016(18) -0.0005(16)
N1 0.058(2) 0.091(3) 0.0389(17) -0.004(5) -0.0015(15) 0.009(5)
C3 0.045(2) 0.055(5) 0.046(2) 0.004(3) -0.0015(17) -0.008(3)
C7 0.055(3) 0.044(4) 0.043(2) 0.0082(18) 0.005(2) -0.0099(19)
C5 0.054(3) 0.055(3) 0.060(3) -0.007(3) 0.002(3) -0.013(2)
C9 0.080(4) 0.087(8) 0.063(3) -0.001(4) 0.015(3) -0.002(4)
C1 0.075(4) 0.074(6) 0.043(3) -0.009(2) -0.003(3) 0.016(3)
N2 0.091(7) 0.070(6) 0.137(8) 0.000 -0.008(6) 0.000
C8 0.065(4) 0.183(12) 0.055(3) -0.008(4) 0.017(3) 0.030(5)
In 0.0519(2) 0.03126(19) 0.03156(18) 0.000 0.00774(14) 0.000

loop_
_atom_type_symbol
_atom_type_description
_atom_type_scat_dispersion_real
_atom_type_scat_dispersion_imag
_atom_type_scat_source
C C 0.0033 0.0016 'International Tables Vol C Tables 4.2.6.8 and 6.1.1.4'
H H 0.0000 0.0000 'International Tables Vol C Tables 4.2.6.8 and 6.1.1.4'
Cl Cl 0.1484 0.1585 'International Tables Vol C Tables 4.2.6.8 and 6.1.1.4'
In In -0.7276 1.3100 'International Tables Vol C Tables 4.2.6.8 and 6.1.1.4'
N N 0.0061 0.0033 'International Tables Vol C Tables 4.2.6.8 and 6.1.1.4'
Sb Sb -0.5866 1.5461 'International Tables Vol C Tables 4.2.6.8 and 6.1.1.4'

loop_
_geom_angle_atom_site_label_1
_geom_angle_atom_site_label_2
_geom_angle_atom_site_label_3
_geom_angle
_geom_angle_site_symmetry_1
_geom_angle_site_symmetry_3
_geom_angle_publ_flag
Cl1 Sb01 Cl1 92.18(11) . 2_656 ?
Cl1 Sb01 Cl3 90.31(4) . 2_656 ?
Cl1 Sb01 Cl3 177.28(11) 2_656 2_656 ?
Cl1 Sb01 Cl3 177.28(10) . . ?
Cl1 Sb01 Cl3 90.31(4) 2_656 . ?
Cl2 Sb01 Cl1 90.11(10) . . ?
Cl2 Sb01 Cl1 88.08(10) 2_656 . ?
Cl2 Sb01 Cl1 88.07(10) . 2_656 ?
Cl2 Sb01 Cl1 90.11(10) 2_656 2_656 ?
Cl2 Sb01 Cl2 177.4(2) 2_656 . ?
Cl2 Sb01 Cl3 93.02(11) . 2_656 ?
Cl2 Sb01 Cl3 93.02(11) 2_656 . ?
Cl2 Sb01 Cl3 88.87(11) 2_656 2_656 ?
Cl2 Sb01 Cl3 88.88(11) . . ?
Cl3 Sb01 Cl3 87.22(11) . 2_656 ?
C5 C4 H4 119.9 . . ?
C5 C4 C1 120.2(5) . . ?
C1 C4 H4 119.9 . . ?
C3 C2 H2 119.9 . . ?
C1 C2 H2 119.9 . . ?
C1 C2 C3 120.2(6) . . ?
C3 C6 C7 123.8(4) . . ?
C3 C6 C5 118.3(4) . . ?
C5 C6 C7 117.9(4) . . ?
H1A N1 H1B 109.5 . . ?
H1A N1 H1C 109.5 . . ?
H1B N1 H1C 109.5 . . ?
C7 N1 H1A 109.5 . . ?
C7 N1 H1B 109.5 . . ?
C7 N1 H1C 109.5 . . ?
C2 C3 H3 119.8 . . ?
C6 C3 C2 120.5(5) . . ?
C6 C3 H3 119.8 . . ?
C6 C7 H7 107.8 . . ?
N1 C7 C6 110.9(4) . . ?
N1 C7 H7 107.8 . . ?
N1 C7 C8 108.0(6) . . ?
C8 C7 C6 114.3(4) . . ?
C8 C7 H7 107.8 . . ?
C4 C5 C6 121.1(5) . . ?
C4 C5 H5 119.5 . . ?
C6 C5 H5 119.5 . . ?
H9A C9 H9B 109.5 . . ?
H9A C9 H9C 109.5 . . ?
H9B C9 H9C 109.5 . . ?
N2 C9 H9A 109.5 . . ?
N2 C9 H9B 109.5 . . ?
N2 C9 H9C 109.5 . . ?
C4 C1 H1 120.1 . . ?
C2 C1 C4 119.8(5) . . ?
C2 C1 H1 120.1 . . ?
C9 N2 C9 117.4(10) . 2_657 ?
C9 N2 H2A 111.5(4) . 2_657 ?
C9 N2 H2A 111.5 2_657 . ?
C9 N2 H2A 111.5 . . ?
C9 N2 H2A 111.5(4) 2_657 2_657 ?
H2A N2 H2A 90.0 . 2_657 ?
C7 C8 H8A 109.5 . . ?
C7 C8 H8B 109.5 . . ?
C7 C8 H8C 109.5 . . ?
H8A C8 H8B 109.5 . . ?
H8A C8 H8C 109.5 . . ?
H8B C8 H8C 109.5 . . ?
Cl1 In Cl1 92.18(11) . 2_656 ?
Cl1 In Cl3 177.28(11) 2_656 2_656 ?
Cl1 In Cl3 90.31(4) 2_656 . ?
Cl1 In Cl3 177.28(10) . . ?
Cl1 In Cl3 90.31(4) . 2_656 ?
Cl2 In Cl1 88.07(10) . 2_656 ?
Cl2 In Cl1 90.11(10) 2_656 2_656 ?
Cl2 In Cl1 88.08(10) 2_656 . ?
Cl2 In Cl1 90.11(10) . . ?
Cl2 In Cl2 177.4(2) 2_656 . ?
Cl2 In Cl3 88.88(11) . . ?
Cl2 In Cl3 88.87(11) 2_656 2_656 ?
Cl2 In Cl3 93.02(11) 2_656 . ?
Cl2 In Cl3 93.02(11) . 2_656 ?
Cl3 In Cl3 87.22(11) . 2_656 ?

loop_
_geom_bond_atom_site_label_1
_geom_bond_atom_site_label_2
_geom_bond_distance
_geom_bond_site_symmetry_2
_geom_bond_publ_flag
Sb01 Cl1 2.535(2) . ?
Sb01 Cl1 2.535(2) 2_656 ?
Sb01 Cl2 2.4662(12) 2_656 ?
Sb01 Cl2 2.4663(12) . ?
Sb01 Cl3 2.566(2) 2_656 ?
Sb01 Cl3 2.566(2) . ?
Cl1 In 2.535(2) . ?
Cl2 In 2.4663(12) . ?
Cl3 In 2.566(2) . ?
C4 H4 0.9500 . ?
C4 C5 1.373(8) . ?
C4 C1 1.376(9) . ?
C2 H2 0.9500 . ?
C2 C3 1.395(6) . ?
C2 C1 1.363(8) . ?
C6 C3 1.378(7) . ?
C6 C7 1.508(6) . ?
C6 C5 1.386(7) . ?
N1 H1A 0.9100 . ?
N1 H1B 0.9100 . ?
N1 H1C 0.9100 . ?
N1 C7 1.473(7) . ?
C3 H3 0.9500 . ?
C7 H7 1.0000 . ?
C7 C8 1.496(8) . ?
C5 H5 0.9500 . ?
C9 H9A 0.9800 . ?
C9 H9B 0.9800 . ?
C9 H9C 0.9800 . ?
C9 N2 1.427(8) . ?
C1 H1 0.9500 . ?
N2 H2A 0.8801 . ?
N2 H2A 0.8801 2_657 ?
C8 H8A 0.9800 . ?
C8 H8B 0.9800 . ?
C8 H8C 0.9800 . ?
